data_2239335
loop_
_publ_author_name
'Moussa, Ziad'
'Al-Masri, Harbi Tomah'
'Shraim, Amjed'
'Fettouhi, Mohammed'

_publ_section_title
;
 {[2-Methyl-2-(phenoxymethyl)propane-1,3-diyl]bis(oxy)}dibenzene
;
_journal_issue 5
_journal_name_full 'Acta Crystallographica Section E'
_journal_page_first o539
_journal_paper_doi 10.1107/S1600536814007594
_journal_volume 70
_journal_year 2014
_chemical_formula_iupac 'C23 H24 O3'
_chemical_formula_moiety 'C23 H24 O3'
_chemical_formula_sum 'C23 H24 O3'
_chemical_formula_weight 348.42
_chemical_melting_point 340
_chemical_name_common
;
{[2-Methyl-2-(phenoxymethyl)propane-1,3-diyl]bis(oxy)}dibenzene
;
_space_group_IT_number 14
_symmetry_cell_setting monoclinic
_symmetry_space_group_name_Hall '-P 2yn'
_symmetry_space_group_name_H-M 'P 1 21/n 1'
_atom_sites_solution_hydrogens geom
_atom_sites_solution_primary direct
_atom_sites_solution_secondary difmap
_audit_creation_method SHELXL-97
_cell_angle_alpha 90.00
_cell_angle_beta 91.033(2)
_cell_angle_gamma 90.00
_cell_formula_units_Z 4
_cell_length_a 13.5755(15)
_cell_length_b 6.2829(7)
_cell_length_c 22.514(3)
_cell_measurement_reflns_used 16758
_cell_measurement_temperature 295(2)
_cell_measurement_theta_max 28.34
_cell_measurement_theta_min 1.74
_cell_volume 1920.0(4)
_computing_cell_refinement 'SAINT (Bruker, 2001)'
_computing_data_collection 'SMART (Bruker, 2001)'
_computing_data_reduction 'SAINT (Bruker, 2001)'
_computing_molecular_graphics 'ORTEP-3 for Windows (Farrugia, 2012)'
_computing_publication_material 'SHELXL97 (Sheldrick, 2008)'
_computing_structure_refinement 'SHELXL97 (Sheldrick, 2008)'
_computing_structure_solution 'SHELXS97 (Sheldrick, 2008)'
_diffrn_ambient_temperature 295(2)
_diffrn_measured_fraction_theta_full 0.995
_diffrn_measured_fraction_theta_max 0.995
_diffrn_measurement_device_type 'Bruker SMART APEX area-detector'
_diffrn_measurement_method \w
_diffrn_radiation_monochromator graphite
_diffrn_radiation_source 'normal-focus sealed tube'
_diffrn_radiation_type MoK\a
_diffrn_radiation_wavelength 0.71073
_diffrn_reflns_av_R_equivalents 0.0450
_diffrn_reflns_av_sigmaI/netI 0.0476
_diffrn_reflns_limit_h_max 18
_diffrn_reflns_limit_h_min -18
_diffrn_reflns_limit_k_max 8
_diffrn_reflns_limit_k_min -8
_diffrn_reflns_limit_l_max 29
_diffrn_reflns_limit_l_min -26
_diffrn_reflns_number 16758
_diffrn_reflns_theta_full 28.34
_diffrn_reflns_theta_max 28.34
_diffrn_reflns_theta_min 1.74
_exptl_absorpt_coefficient_mu 0.079
_exptl_absorpt_correction_T_max 0.9914
_exptl_absorpt_correction_T_min 0.9685
_exptl_absorpt_correction_type multi-scan
_exptl_absorpt_process_details '(SADABS; Sheldrick, 1996)'
_exptl_crystal_colour colourless
_exptl_crystal_density_diffrn 1.205
_exptl_crystal_density_method 'not measured'
_exptl_crystal_description block
_exptl_crystal_F_000 744
_exptl_crystal_size_max 0.41
_exptl_crystal_size_mid 0.32
_exptl_crystal_size_min 0.11
_refine_diff_density_max 0.158
_refine_diff_density_min -0.141
_refine_ls_extinction_method none
_refine_ls_goodness_of_fit_ref 1.002
_refine_ls_hydrogen_treatment constr
_refine_ls_matrix_type full
_refine_ls_number_parameters 236
_refine_ls_number_reflns 4770
_refine_ls_number_restraints 0
_refine_ls_restrained_S_all 1.002
_refine_ls_R_factor_all 0.1097
_refine_ls_R_factor_gt 0.0498
_refine_ls_shift/su_max 0.000
_refine_ls_shift/su_mean 0.000
_refine_ls_structure_factor_coef Fsqd
_refine_ls_weighting_details 'calc w=1/[\s^2^(Fo^2^)+(0.0497P)^2^+0.1080P] where P=(Fo^2^+2Fc^2^)/3'
_refine_ls_weighting_scheme calc
_refine_ls_wR_factor_gt 0.1018
_refine_ls_wR_factor_ref 0.1238
_reflns_number_gt 2614
_reflns_number_total 4770
_reflns_threshold_expression I>2\s(I)
_cod_data_source_file bt6973sup1.cif
_cod_data_source_block I
_cod_original_sg_symbol_H-M 'P 21/n'
_cod_database_code 2239335
_cod_database_fobs_code 2239335

loop_
_symmetry_equiv_pos_as_xyz
'x, y, z'
'-x+1/2, y+1/2, -z+1/2'
'-x, -y, -z'
'x-1/2, -y-1/2, z-1/2'

loop_
_atom_site_type_symbol
_atom_site_label
_atom_site_fract_x
_atom_site_fract_y
_atom_site_fract_z
_atom_site_U_iso_or_equiv
_atom_site_adp_type
_atom_site_calc_flag
_atom_site_refinement_flags
_atom_site_occupancy
_atom_site_symmetry_multiplicity
O O1 0.68030(8) 0.63321(17) 0.10973(5) 0.0513(3) Uani d . 1 1
O O2 0.82639(8) 0.16266(19) 0.06970(5) 0.0576(3) Uani d . 1 1
O O3 0.68819(9) 0.4660(2) -0.06922(5) 0.0603(3) Uani d . 1 1
C C1 0.64308(13) 0.1538(3) 0.01456(8) 0.0575(5) Uani d . 1 1
H H1A 0.6750 0.1020 -0.0203 0.086 Uiso calc R 1 1
H H1B 0.5742 0.1738 0.0060 0.086 Uiso calc R 1 1
H H1C 0.6512 0.0524 0.0462 0.086 Uiso calc R 1 1
C C2 0.68907(11) 0.3661(2) 0.03331(7) 0.0431(4) Uani d . 1 1
C C3 0.64647(12) 0.4268(3) 0.09311(7) 0.0469(4) Uani d . 1 1
H H3A 0.5751 0.4260 0.0904 0.056 Uiso calc R 1 1
H H3B 0.6669 0.3239 0.1230 0.056 Uiso calc R 1 1
C C4 0.65081(11) 0.7116(3) 0.16385(6) 0.0423(4) Uani d . 1 1
C C5 0.69030(11) 0.9064(3) 0.17973(7) 0.0470(4) Uani d . 1 1
H H5 0.7327 0.9762 0.1543 0.056 Uiso calc R 1 1
C C6 0.66682(13) 0.9972(3) 0.23330(7) 0.0564(5) Uani d . 1 1
H H6 0.6927 1.1293 0.2437 0.068 Uiso calc R 1 1
C C7 0.60515(14) 0.8929(3) 0.27141(8) 0.0643(5) Uani d . 1 1
H H7 0.5905 0.9526 0.3080 0.077 Uiso calc R 1 1
C C8 0.56545(14) 0.7011(3) 0.25532(8) 0.0627(5) Uani d . 1 1
H H8 0.5231 0.6322 0.2810 0.075 Uiso calc R 1 1
C C9 0.58723(12) 0.6073(3) 0.20120(7) 0.0524(4) Uani d . 1 1
H H9 0.5596 0.4773 0.1904 0.063 Uiso calc R 1 1
C C10 0.80135(11) 0.3501(3) 0.03726(7) 0.0470(4) Uani d . 1 1
H H10A 0.8284 0.3432 -0.0023 0.056 Uiso calc R 1 1
H H10B 0.8284 0.4744 0.0573 0.056 Uiso calc R 1 1
C C11 0.92434(11) 0.1140(3) 0.07759(7) 0.0484(4) Uani d . 1 1
C C12 0.94461(14) -0.0863(3) 0.10011(8) 0.0616(5) Uani d . 1 1
H H12 0.8935 -0.1802 0.1079 0.074 Uiso calc R 1 1
C C13 1.04092(15) -0.1463(4) 0.11106(9) 0.0717(6) Uani d . 1 1
H H13 1.0545 -0.2815 0.1259 0.086 Uiso calc R 1 1
C C14 1.11664(15) -0.0090(4) 0.10026(9) 0.0795(6) Uani d . 1 1
H H14 1.1815 -0.0497 0.1079 0.095 Uiso calc R 1 1
C C15 1.09607(14) 0.1878(4) 0.07819(10) 0.0836(7) Uani d . 1 1
H H15 1.1475 0.2814 0.0710 0.100 Uiso calc R 1 1
C C16 1.00011(13) 0.2518(3) 0.06624(8) 0.0655(5) Uani d . 1 1
H H16 0.9872 0.3863 0.0507 0.079 Uiso calc R 1 1
C C17 0.66205(12) 0.5391(3) -0.01163(7) 0.0498(4) Uani d . 1 1
H H17A 0.5919 0.5682 -0.0106 0.060 Uiso calc R 1 1
H H17B 0.6973 0.6693 -0.0021 0.060 Uiso calc R 1 1
C C18 0.66232(11) 0.5878(3) -0.11761(7) 0.0494(4) Uani d . 1 1
C C19 0.68929(13) 0.5068(3) -0.17178(8) 0.0652(5) Uani d . 1 1
H H19 0.7227 0.3778 -0.1737 0.078 Uiso calc R 1 1
C C20 0.66669(15) 0.6174(4) -0.22296(9) 0.0786(6) Uani d . 1 1
H H20 0.6847 0.5621 -0.2595 0.094 Uiso calc R 1 1
C C21 0.61777(15) 0.8086(4) -0.22066(9) 0.0769(6) Uani d . 1 1
H H21 0.6030 0.8831 -0.2554 0.092 Uiso calc R 1 1
C C22 0.59107(13) 0.8883(3) -0.16677(9) 0.0664(5) Uani d . 1 1
H H22 0.5577 1.0174 -0.1651 0.080 Uiso calc R 1 1
C C23 0.61290(12) 0.7797(3) -0.11474(8) 0.0543(5) Uani d . 1 1
H H23 0.5946 0.8352 -0.0783 0.065 Uiso calc R 1 1

loop_
_atom_site_aniso_label
_atom_site_aniso_U_11
_atom_site_aniso_U_22
_atom_site_aniso_U_33
_atom_site_aniso_U_12
_atom_site_aniso_U_13
_atom_site_aniso_U_23
O1 0.0664(7) 0.0418(7) 0.0462(6) -0.0108(6) 0.0132(5) -0.0045(5)
O2 0.0462(6) 0.0552(8) 0.0716(8) 0.0021(5) 0.0038(5) 0.0187(6)
O3 0.0792(8) 0.0587(8) 0.0431(6) 0.0172(6) 0.0000(6) -0.0039(6)
C1 0.0607(10) 0.0499(11) 0.0618(11) -0.0042(9) -0.0006(8) -0.0106(9)
C2 0.0465(9) 0.0377(9) 0.0450(9) 0.0000(7) 0.0016(7) -0.0034(7)
C3 0.0514(9) 0.0395(10) 0.0500(10) -0.0053(7) 0.0047(7) -0.0030(7)
C4 0.0476(9) 0.0421(10) 0.0371(8) 0.0025(7) 0.0002(7) 0.0013(7)
C5 0.0520(9) 0.0431(10) 0.0459(9) -0.0017(8) 0.0006(7) 0.0026(8)
C6 0.0676(11) 0.0482(11) 0.0531(10) 0.0021(9) -0.0083(9) -0.0066(9)
C7 0.0793(13) 0.0702(14) 0.0435(10) 0.0072(11) 0.0027(9) -0.0106(10)
C8 0.0680(11) 0.0719(15) 0.0488(10) -0.0004(10) 0.0141(9) 0.0055(10)
C9 0.0585(10) 0.0504(11) 0.0484(10) -0.0070(8) 0.0057(8) 0.0010(8)
C10 0.0512(9) 0.0416(10) 0.0483(9) 0.0002(7) 0.0034(7) 0.0037(8)
C11 0.0469(9) 0.0559(12) 0.0425(9) 0.0015(8) 0.0022(7) 0.0006(8)
C12 0.0627(11) 0.0554(12) 0.0666(12) 0.0047(9) -0.0001(9) 0.0038(10)
C13 0.0754(14) 0.0700(15) 0.0696(13) 0.0224(12) -0.0040(10) 0.0024(11)
C14 0.0534(12) 0.110(2) 0.0745(14) 0.0163(12) -0.0008(10) 0.0097(14)
C15 0.0505(12) 0.108(2) 0.0927(16) -0.0062(12) 0.0015(10) 0.0268(14)
C16 0.0534(11) 0.0731(14) 0.0701(12) -0.0013(10) 0.0019(9) 0.0184(11)
C17 0.0528(9) 0.0512(11) 0.0453(9) 0.0064(8) 0.0006(7) -0.0051(8)
C18 0.0448(9) 0.0575(12) 0.0456(9) -0.0024(8) -0.0038(7) 0.0010(8)
C19 0.0677(12) 0.0767(15) 0.0513(11) 0.0111(10) 0.0068(9) -0.0016(10)
C20 0.0789(14) 0.109(2) 0.0487(11) 0.0070(13) 0.0101(10) 0.0062(12)
C21 0.0679(13) 0.1007(19) 0.0622(13) 0.0049(12) 0.0022(10) 0.0246(12)
C22 0.0604(11) 0.0630(13) 0.0757(14) 0.0007(10) -0.0049(10) 0.0130(11)
C23 0.0544(10) 0.0543(12) 0.0539(10) -0.0033(9) -0.0044(8) -0.0009(9)

loop_
_atom_type_symbol
_atom_type_description
_atom_type_scat_dispersion_real
_atom_type_scat_dispersion_imag
_atom_type_scat_source
C C 0.0033 0.0016 'International Tables Vol C Tables 4.2.6.8 and 6.1.1.4'
H H 0.0000 0.0000 'International Tables Vol C Tables 4.2.6.8 and 6.1.1.4'
O O 0.0106 0.0060 'International Tables Vol C Tables 4.2.6.8 and 6.1.1.4'

loop_
_geom_angle_atom_site_label_1
_geom_angle_atom_site_label_2
_geom_angle_atom_site_label_3
_geom_angle
C4 O1 C3 117.37(11)
C11 O2 C10 118.19(12)
C18 O3 C17 118.56(13)
C2 C1 H1A 109.5
C2 C1 H1B 109.5
H1A C1 H1B 109.5
C2 C1 H1C 109.5
H1A C1 H1C 109.5
H1B C1 H1C 109.5
C3 C2 C17 108.50(13)
C3 C2 C1 107.62(13)
C17 C2 C1 110.26(13)
C3 C2 C10 111.04(13)
C17 C2 C10 108.24(12)
C1 C2 C10 111.15(13)
O1 C3 C2 109.54(12)
O1 C3 H3A 109.8
C2 C3 H3A 109.8
O1 C3 H3B 109.8
C2 C3 H3B 109.8
H3A C3 H3B 108.2
O1 C4 C5 115.30(13)
O1 C4 C9 124.24(15)
C5 C4 C9 120.46(14)
C6 C5 C4 119.95(15)
C6 C5 H5 120.0
C4 C5 H5 120.0
C7 C6 C5 120.12(17)
C7 C6 H6 119.9
C5 C6 H6 119.9
C8 C7 C6 119.77(16)
C8 C7 H7 120.1
C6 C7 H7 120.1
C7 C8 C9 121.14(17)
C7 C8 H8 119.4
C9 C8 H8 119.4
C4 C9 C8 118.54(17)
C4 C9 H9 120.7
C8 C9 H9 120.7
O2 C10 C2 108.21(12)
O2 C10 H10A 110.1
C2 C10 H10A 110.1
O2 C10 H10B 110.1
C2 C10 H10B 110.1
H10A C10 H10B 108.4
C16 C11 O2 124.26(16)
C16 C11 C12 119.85(16)
O2 C11 C12 115.86(15)
C13 C12 C11 119.77(18)
C13 C12 H12 120.1
C11 C12 H12 120.1
C14 C13 C12 120.6(2)
C14 C13 H13 119.7
C12 C13 H13 119.7
C15 C14 C13 119.26(19)
C15 C14 H14 120.4
C13 C14 H14 120.4
C14 C15 C16 121.4(2)
C14 C15 H15 119.3
C16 C15 H15 119.3
C11 C16 C15 119.08(19)
C11 C16 H16 120.5
C15 C16 H16 120.5
O3 C17 C2 108.23(13)
O3 C17 H17A 110.1
C2 C17 H17A 110.1
O3 C17 H17B 110.1
C2 C17 H17B 110.1
H17A C17 H17B 108.4
O3 C18 C19 115.40(16)
O3 C18 C23 124.55(15)
C19 C18 C23 120.05(16)
C20 C19 C18 119.78(19)
C20 C19 H19 120.1
C18 C19 H19 120.1
C21 C20 C19 120.70(19)
C21 C20 H20 119.7
C19 C20 H20 119.7
C22 C21 C20 119.31(19)
C22 C21 H21 120.3
C20 C21 H21 120.3
C21 C22 C23 121.0(2)
C21 C22 H22 119.5
C23 C22 H22 119.5
C18 C23 C22 119.18(18)
C18 C23 H23 120.4
C22 C23 H23 120.4

loop_
_geom_bond_atom_site_label_1
_geom_bond_atom_site_label_2
_geom_bond_distance
O1 C4 1.3804(17)
O1 C3 1.4238(18)
O2 C11 1.3729(19)
O2 C10 1.4240(18)
O3 C18 1.3718(19)
O3 C17 1.4263(18)
C1 C2 1.529(2)
C1 H1A 0.9600
C1 H1B 0.9600
C1 H1C 0.9600
C2 C3 1.523(2)
C2 C17 1.525(2)
C2 C10 1.529(2)
C3 H3A 0.9700
C3 H3B 0.9700
C4 C5 1.380(2)
C4 C9 1.381(2)
C5 C6 1.377(2)
C5 H5 0.9300
C6 C7 1.376(2)
C6 H6 0.9300
C7 C8 1.366(3)
C7 H7 0.9300
C8 C9 1.390(2)
C8 H8 0.9300
C9 H9 0.9300
C10 H10A 0.9700
C10 H10B 0.9700
C11 C16 1.372(2)
C11 C12 1.382(2)
C12 C13 1.379(3)
C12 H12 0.9300
C13 C14 1.368(3)
C13 H13 0.9300
C14 C15 1.359(3)
C14 H14 0.9300
C15 C16 1.385(3)
C15 H15 0.9300
C16 H16 0.9300
C17 H17A 0.9700
C17 H17B 0.9700
C18 C19 1.377(2)
C18 C23 1.382(2)
C19 C20 1.375(3)
C19 H19 0.9300
C20 C21 1.374(3)
C20 H20 0.9300
C21 C22 1.367(3)
C21 H21 0.9300
C22 C23 1.383(2)
C22 H22 0.9300
C23 H23 0.9300

loop_
_geom_hbond_atom_site_label_D
_geom_hbond_atom_site_label_H
_geom_hbond_atom_site_label_A
_geom_hbond_site_symmetry_A
_geom_hbond_distance_DH
_geom_hbond_distance_HA
_geom_hbond_distance_DA
_geom_hbond_angle_DHA
C5 H5 O2 1_565 0.93 2.59 3.5081(19) 170.0
